data_2227941
loop_
_publ_author_name
'Mohammad, Akhtar'
'Anis, Itrat'
'McKee, Vickie'
'Frese, Josef W. A.'
'Shah, Muhammad Raza'

_publ_section_title
;
 5,7-Dihydroxy-3,6-dimethoxy-2-(4-methoxyphenyl)-4<i>H</i>-chromen-4-one
 monohydrate
;
_journal_coeditor_code RK2231
_journal_issue 11
_journal_name_full 'Acta Crystallographica Section E'
_journal_page_first o2716
_journal_page_last o2717
_journal_paper_doi 10.1107/S1600536810039012
_journal_volume 66
_journal_year 2010
_chemical_formula_iupac 'C18 H16 O7, H2 O'
_chemical_formula_moiety 'C18 H16 O7, H2 O'
_chemical_formula_sum 'C18 H18 O8'
_chemical_formula_weight 362.32
_chemical_name_systematic
;
5,7-Dihydroxy-3,6-dimethoxy-2-(4-methoxyphenyl)-4<i>H</i>-chromen-4-one
monohydrate
;
_space_group_IT_number 15
_symmetry_cell_setting monoclinic
_symmetry_space_group_name_Hall '-C 2yc'
_symmetry_space_group_name_H-M 'C 1 2/c 1'
_atom_sites_solution_hydrogens geom
_atom_sites_solution_primary direct
_atom_sites_solution_secondary difmap
_audit_creation_method SHELXL97
_cell_angle_alpha 90.00
_cell_angle_beta 91.298(4)
_cell_angle_gamma 90.00
_cell_formula_units_Z 8
_cell_length_a 19.869(4)
_cell_length_b 6.8126(15)
_cell_length_c 24.424(5)
_cell_measurement_reflns_used 1391
_cell_measurement_temperature 150(2)
_cell_measurement_theta_max 22.02
_cell_measurement_theta_min 2.61
_cell_volume 3305.2(12)
_computing_cell_refinement '<i>SAINT</i> (Bruker, 2008)'
_computing_data_collection '<i>APEX2</i> (Bruker, 2008)'
_computing_data_reduction '<i>SAINT</i> (Bruker, 2008)'
_computing_molecular_graphics '<i>SHELXTL</i> (Sheldrick, 2008<i>b</i>)'
_computing_publication_material '<i>SHELXTL</i> (Sheldrick, 2008<i>b</i>)'
_computing_structure_refinement '<i>SHELXL97</i> (Sheldrick, 2008<i>b</i>)'
_computing_structure_solution '<i>SIR2004</i> (Burla <i>et al.</i>, 2005)'
_diffrn_ambient_temperature 150(2)
_diffrn_measured_fraction_theta_full 0.999
_diffrn_measured_fraction_theta_max 0.999
_diffrn_measurement_device_type 'Bruker APEXII CCD'
_diffrn_measurement_method '\f and \w'
_diffrn_radiation_monochromator graphite
_diffrn_radiation_source 'fine--focus sealed tube'
_diffrn_radiation_type MoK\a
_diffrn_radiation_wavelength 0.71073
_diffrn_reflns_av_R_equivalents 0.0675
_diffrn_reflns_av_sigmaI/netI 0.0597
_diffrn_reflns_limit_h_max 24
_diffrn_reflns_limit_h_min -24
_diffrn_reflns_limit_k_max 8
_diffrn_reflns_limit_k_min -8
_diffrn_reflns_limit_l_max 30
_diffrn_reflns_limit_l_min -30
_diffrn_reflns_number 14127
_diffrn_reflns_theta_full 26.44
_diffrn_reflns_theta_max 26.44
_diffrn_reflns_theta_min 1.67
_exptl_absorpt_coefficient_mu 0.116
_exptl_absorpt_correction_T_max 0.9897
_exptl_absorpt_correction_T_min 0.9783
_exptl_absorpt_correction_type multi-scan
_exptl_absorpt_process_details '(<i>SADABS</i>; Sheldrick, 2008<i>a</i>)'
_exptl_crystal_colour yellow
_exptl_crystal_density_diffrn 1.456
_exptl_crystal_density_method 'not measured'
_exptl_crystal_description block
_exptl_crystal_F_000 1520
_exptl_crystal_size_max 0.19
_exptl_crystal_size_mid 0.18
_exptl_crystal_size_min 0.09
_refine_diff_density_max 0.277
_refine_diff_density_min -0.275
_refine_ls_extinction_method none
_refine_ls_goodness_of_fit_ref 1.045
_refine_ls_hydrogen_treatment mixed
_refine_ls_matrix_type full
_refine_ls_number_parameters 243
_refine_ls_number_reflns 3400
_refine_ls_number_restraints 3
_refine_ls_restrained_S_all 1.045
_refine_ls_R_factor_all 0.0958
_refine_ls_R_factor_gt 0.0499
_refine_ls_shift/su_max 0.000
_refine_ls_shift/su_mean 0.000
_refine_ls_structure_factor_coef Fsqd
_refine_ls_weighting_details 'calc w=1/[\s^2^(Fo^2^)+(0.0597P)^2^+1.2286P] where P=(Fo^2^+2Fc^2^)/3'
_refine_ls_weighting_scheme calc
_refine_ls_wR_factor_gt 0.1207
_refine_ls_wR_factor_ref 0.1417
_reflns_number_gt 2072
_reflns_number_total 3400
_reflns_threshold_expression I>2\s(I)
_cod_data_source_file rk2231.cif
_cod_data_source_block I
_cod_original_sg_symbol_H-M 'C 2/c'
_cod_database_code 2227941
_cod_database_fobs_code 2227941

loop_
_symmetry_equiv_pos_as_xyz
'x, y, z'
'-x, y, -z+1/2'
'x+1/2, y+1/2, z'
'-x+1/2, y+1/2, -z+1/2'
'-x, -y, -z'
'x, -y, z-1/2'
'-x+1/2, -y+1/2, -z'
'x+1/2, -y+1/2, z-1/2'

loop_
_atom_site_type_symbol
_atom_site_label
_atom_site_fract_x
_atom_site_fract_y
_atom_site_fract_z
_atom_site_U_iso_or_equiv
_atom_site_adp_type
_atom_site_calc_flag
_atom_site_refinement_flags
_atom_site_occupancy
_atom_site_disorder_assembly
_atom_site_disorder_group
O O1 0.69131(8) 0.1125(2) 0.73867(6) 0.0233(4) Uani d . 1 . .
C C1 0.65171(12) 0.1096(4) 0.69190(10) 0.0229(6) Uani d . 1 . .
C C2 0.58358(12) 0.0898(4) 0.69845(10) 0.0258(6) Uani d . 1 . .
H H2 0.5651 0.0824 0.7339 0.031 Uiso calc R 1 . .
C C3 0.54256(13) 0.0807(4) 0.65176(10) 0.0263(6) Uani d . 1 . .
O O2 0.47576(9) 0.0548(3) 0.65803(8) 0.0367(5) Uani d . 1 . .
H H2A 0.4573 0.0329 0.6274 0.063(11) Uiso calc R 1 . .
C C4 0.56984(13) 0.0955(4) 0.59938(10) 0.0268(6) Uani d . 1 . .
O O3 0.52807(9) 0.0810(2) 0.55366(7) 0.0313(5) Uani d . 1 . .
C C5 0.50843(15) 0.2684(4) 0.53157(11) 0.0381(7) Uani d . 1 . .
H H5A 0.4789 0.2488 0.4993 0.057 Uiso calc R 1 . .
H H5B 0.5486 0.3413 0.5210 0.057 Uiso calc R 1 . .
H H5C 0.4844 0.3429 0.5593 0.057 Uiso calc R 1 . .
C C6 0.63836(13) 0.1158(4) 0.59382(10) 0.0248(6) Uani d . 1 . .
O O4 0.66442(10) 0.1283(3) 0.54307(7) 0.0326(5) Uani d . 1 . .
H H4A 0.7066 0.1279 0.5456 0.079(13) Uiso calc R 1 . .
C C7 0.68135(12) 0.1217(4) 0.64058(9) 0.0223(5) Uani d . 1 . .
C C8 0.75264(12) 0.1433(4) 0.63673(10) 0.0236(6) Uani d . 1 . .
O O5 0.78120(9) 0.1632(3) 0.59130(7) 0.0314(5) Uani d . 1 . .
C C9 0.79061(12) 0.1419(4) 0.68777(10) 0.0230(6) Uani d . 1 . .
O O6 0.85888(8) 0.1730(3) 0.68523(7) 0.0308(5) Uani d . 1 . .
C C10 0.89618(14) 0.0038(5) 0.66731(12) 0.0463(8) Uani d . 1 . .
H H10A 0.9442 0.0360 0.6666 0.069 Uiso calc R 1 . .
H H10B 0.8805 -0.0341 0.6305 0.069 Uiso calc R 1 . .
H H10C 0.8892 -0.1054 0.6927 0.069 Uiso calc R 1 . .
C C11 0.75982(12) 0.1256(4) 0.73687(10) 0.0227(6) Uani d . 1 . .
C C12 0.79011(12) 0.1236(3) 0.79246(10) 0.0216(5) Uani d . 1 . .
C C13 0.85991(12) 0.1219(4) 0.80250(10) 0.0264(6) Uani d . 1 . .
H H13 0.8895 0.1229 0.7725 0.032 Uiso calc R 1 . .
C C14 0.88602(13) 0.1188(4) 0.85496(10) 0.0253(6) Uani d . 1 . .
H H14 0.9334 0.1153 0.8609 0.030 Uiso calc R 1 . .
C C15 0.84399(12) 0.1208(4) 0.89942(10) 0.0225(5) Uani d . 1 . .
O O7 0.87539(8) 0.1210(3) 0.94962(7) 0.0300(4) Uani d . 1 . .
C C16 0.83423(14) 0.1220(5) 0.99661(10) 0.0407(7) Uani d . 1 . .
H H16A 0.8629 0.1224 1.0298 0.061 Uiso calc R 1 . .
H H16B 0.8057 0.0047 0.9963 0.061 Uiso calc R 1 . .
H H16C 0.8058 0.2396 0.9960 0.061 Uiso calc R 1 . .
C C17 0.77463(12) 0.1225(4) 0.89071(10) 0.0252(6) Uani d . 1 . .
H H17 0.7453 0.1239 0.9209 0.030 Uiso calc R 1 . .
C C18 0.74882(12) 0.1220(4) 0.83780(10) 0.0232(6) Uani d . 1 . .
H H18 0.7014 0.1206 0.8321 0.028 Uiso calc R 1 . .
O O1W 0.88745(11) 0.4465(4) 0.57732(8) 0.0492(6) Uani d D 1 . .
H H1A 0.8602(15) 0.357(4) 0.5866(12) 0.074 Uiso d D 1 . .
H H1B 0.8908(17) 0.435(5) 0.5425(7) 0.074 Uiso d D 1 . .

loop_
_atom_site_aniso_label
_atom_site_aniso_U_11
_atom_site_aniso_U_22
_atom_site_aniso_U_33
_atom_site_aniso_U_12
_atom_site_aniso_U_13
_atom_site_aniso_U_23
O1 0.0190(9) 0.0306(10) 0.0200(9) -0.0011(7) -0.0033(7) -0.0012(8)
C1 0.0253(13) 0.0201(13) 0.0230(13) 0.0015(10) -0.0049(11) -0.0001(11)
C2 0.0245(14) 0.0287(15) 0.0243(13) 0.0006(11) 0.0005(11) -0.0022(11)
C3 0.0240(14) 0.0253(15) 0.0294(14) -0.0005(11) -0.0028(11) -0.0007(11)
O2 0.0221(10) 0.0538(14) 0.0340(11) -0.0035(9) -0.0051(8) -0.0030(9)
C4 0.0340(15) 0.0214(14) 0.0246(14) 0.0005(11) -0.0076(11) -0.0029(11)
O3 0.0352(11) 0.0284(10) 0.0297(10) -0.0006(8) -0.0143(8) -0.0011(8)
C5 0.0397(17) 0.0334(17) 0.0405(17) 0.0053(13) -0.0154(13) 0.0020(13)
C6 0.0314(15) 0.0206(13) 0.0223(13) 0.0029(11) -0.0003(11) -0.0013(11)
O4 0.0339(12) 0.0423(12) 0.0217(10) 0.0024(9) -0.0011(8) -0.0005(8)
C7 0.0260(13) 0.0190(13) 0.0219(13) 0.0025(11) -0.0018(10) -0.0010(10)
C8 0.0277(14) 0.0206(13) 0.0226(13) 0.0014(11) 0.0029(11) -0.0005(10)
O5 0.0288(10) 0.0439(12) 0.0217(10) 0.0000(9) 0.0026(8) 0.0000(8)
C9 0.0191(13) 0.0246(14) 0.0253(13) -0.0010(10) 0.0012(10) -0.0005(11)
O6 0.0211(9) 0.0428(12) 0.0285(10) -0.0036(8) 0.0024(8) 0.0014(8)
C10 0.0263(16) 0.072(2) 0.0404(17) 0.0160(15) 0.0009(13) -0.0118(16)
C11 0.0189(13) 0.0216(13) 0.0276(14) 0.0014(10) -0.0004(11) -0.0009(11)
C12 0.0229(13) 0.0181(13) 0.0238(13) -0.0001(10) -0.0028(10) -0.0014(10)
C13 0.0236(13) 0.0291(14) 0.0267(14) -0.0003(11) 0.0013(11) -0.0012(12)
C14 0.0216(13) 0.0264(14) 0.0278(14) 0.0005(11) -0.0027(11) 0.0016(11)
C15 0.0245(13) 0.0189(13) 0.0239(13) -0.0004(10) -0.0027(11) -0.0003(10)
O7 0.0262(10) 0.0426(11) 0.0211(9) 0.0009(8) -0.0041(7) 0.0002(8)
C16 0.0323(16) 0.068(2) 0.0211(14) -0.0006(15) -0.0012(12) 0.0013(14)
C17 0.0249(14) 0.0281(14) 0.0228(13) 0.0010(11) 0.0016(11) -0.0008(11)
C18 0.0207(13) 0.0242(13) 0.0246(13) -0.0001(11) -0.0005(10) -0.0011(11)
O1W 0.0424(13) 0.0714(17) 0.0334(12) -0.0225(11) -0.0046(10) 0.0037(11)

loop_
_atom_type_symbol
_atom_type_description
_atom_type_scat_dispersion_real
_atom_type_scat_dispersion_imag
_atom_type_scat_source
C C 0.0033 0.0016 'International Tables Vol C Tables 4.2.6.8 and 6.1.1.4'
H H 0.0000 0.0000 'International Tables Vol C Tables 4.2.6.8 and 6.1.1.4'
O O 0.0106 0.0060 'International Tables Vol C Tables 4.2.6.8 and 6.1.1.4'

loop_
_geom_angle_atom_site_label_1
_geom_angle_atom_site_label_2
_geom_angle_atom_site_label_3
_geom_angle_site_symmetry_1
_geom_angle_site_symmetry_3
_geom_angle
_geom_angle_publ_flag
C11 O1 C1 . . 121.81(19) ?
O1 C1 C2 . . 116.9(2) ?
O1 C1 C7 . . 120.0(2) ?
C2 C1 C7 . . 123.1(2) ?
C1 C2 C3 . . 118.1(2) ?
C1 C2 H2 . . 121.0 ?
C3 C2 H2 . . 121.0 ?
O2 C3 C2 . . 118.2(2) ?
O2 C3 C4 . . 120.9(2) ?
C2 C3 C4 . . 120.9(2) ?
C3 O2 H2A . . 109.5 ?
C6 C4 O3 . . 120.3(2) ?
C6 C4 C3 . . 120.0(2) ?
O3 C4 C3 . . 119.7(2) ?
C4 O3 C5 . . 113.20(19) ?
O3 C5 H5A . . 109.5 ?
O3 C5 H5B . . 109.5 ?
H5A C5 H5B . . 109.5 ?
O3 C5 H5C . . 109.5 ?
H5A C5 H5C . . 109.5 ?
H5B C5 H5C . . 109.5 ?
O4 C6 C4 . . 119.6(2) ?
O4 C6 C7 . . 120.1(2) ?
C4 C6 C7 . . 120.3(2) ?
C6 O4 H4A . . 109.5 ?
C1 C7 C6 . . 117.6(2) ?
C1 C7 C8 . . 120.2(2) ?
C6 C7 C8 . . 122.2(2) ?
O5 C8 C7 . . 122.3(2) ?
O5 C8 C9 . . 121.5(2) ?
C7 C8 C9 . . 116.2(2) ?
C11 C9 O6 . . 121.0(2) ?
C11 C9 C8 . . 121.6(2) ?
O6 C9 C8 . . 117.2(2) ?
C9 O6 C10 . . 113.8(2) ?
O6 C10 H10A . . 109.5 ?
O6 C10 H10B . . 109.5 ?
H10A C10 H10B . . 109.5 ?
O6 C10 H10C . . 109.5 ?
H10A C10 H10C . . 109.5 ?
H10B C10 H10C . . 109.5 ?
C9 C11 O1 . . 120.1(2) ?
C9 C11 C12 . . 129.0(2) ?
O1 C11 C12 . . 110.9(2) ?
C18 C12 C13 . . 117.3(2) ?
C18 C12 C11 . . 119.8(2) ?
C13 C12 C11 . . 122.9(2) ?
C14 C13 C12 . . 121.0(2) ?
C14 C13 H13 . . 119.5 ?
C12 C13 H13 . . 119.5 ?
C13 C14 C15 . . 120.7(2) ?
C13 C14 H14 . . 119.7 ?
C15 C14 H14 . . 119.7 ?
O7 C15 C14 . . 115.7(2) ?
O7 C15 C17 . . 124.7(2) ?
C14 C15 C17 . . 119.6(2) ?
C15 O7 C16 . . 117.7(2) ?
O7 C16 H16A . . 109.5 ?
O7 C16 H16B . . 109.5 ?
H16A C16 H16B . . 109.5 ?
O7 C16 H16C . . 109.5 ?
H16A C16 H16C . . 109.5 ?
H16B C16 H16C . . 109.5 ?
C18 C17 C15 . . 119.3(2) ?
C18 C17 H17 . . 120.3 ?
C15 C17 H17 . . 120.3 ?
C17 C18 C12 . . 122.1(2) ?
C17 C18 H18 . . 118.9 ?
C12 C18 H18 . . 118.9 ?
H1A O1W H1B . . 105(2) ?

loop_
_geom_bond_atom_site_label_1
_geom_bond_atom_site_label_2
_geom_bond_site_symmetry_2
_geom_bond_distance
_geom_bond_publ_flag
O1 C11 . 1.366(3) ?
O1 C1 . 1.372(3) ?
C1 C2 . 1.373(3) ?
C1 C7 . 1.399(3) ?
C2 C3 . 1.388(3) ?
C2 H2 . 0.9500 ?
C3 O2 . 1.351(3) ?
C3 C4 . 1.404(4) ?
O2 H2A . 0.8400 ?
C4 C6 . 1.378(4) ?
C4 O3 . 1.380(3) ?
O3 C5 . 1.436(3) ?
C5 H5A . 0.9800 ?
C5 H5B . 0.9800 ?
C5 H5C . 0.9800 ?
C6 O4 . 1.357(3) ?
C6 C7 . 1.411(3) ?
O4 H4A . 0.8400 ?
C7 C8 . 1.429(3) ?
C8 O5 . 1.265(3) ?
C8 C9 . 1.442(3) ?
C9 C11 . 1.363(3) ?
C9 O6 . 1.376(3) ?
O6 C10 . 1.444(3) ?
C10 H10A . 0.9800 ?
C10 H10B . 0.9800 ?
C10 H10C . 0.9800 ?
C11 C12 . 1.473(3) ?
C12 C18 . 1.393(3) ?
C12 C13 . 1.403(3) ?
C13 C14 . 1.372(3) ?
C13 H13 . 0.9500 ?
C14 C15 . 1.385(3) ?
C14 H14 . 0.9500 ?
C15 O7 . 1.363(3) ?
C15 C17 . 1.390(3) ?
O7 C16 . 1.424(3) ?
C16 H16A . 0.9800 ?
C16 H16B . 0.9800 ?
C16 H16C . 0.9800 ?
C17 C18 . 1.379(3) ?
C17 H17 . 0.9500 ?
C18 H18 . 0.9500 ?
O1W H1A . 0.852(17) ?
O1W H1B . 0.859(17) ?

loop_
_geom_hbond_atom_site_label_D
_geom_hbond_atom_site_label_H
_geom_hbond_atom_site_label_A
_geom_hbond_site_symmetry_A
_geom_hbond_distance_DH
_geom_hbond_distance_HA
_geom_hbond_distance_DA
_geom_hbond_angle_DHA
_geom_hbond_publ_flag
O2 H2A O1W 3_445 0.84 1.92 2.712(3) 156.5 y
O2 H2A O3 . 0.84 2.33 2.780(3) 113.8 y
O4 H4A O5 . 0.84 1.85 2.589(3) 146.0 y
O1W H1A O5 . 0.852(17) 2.05(2) 2.886(3) 165(3) y
O1W H1A O6 . 0.852(17) 2.71(3) 3.288(3) 126(3) y
O1W H1B O4 7_656 0.859(17) 2.38(2) 3.135(3) 148(3) y

loop_
_cod_related_entry_id
_cod_related_entry_database
_cod_related_entry_code
1 ChemSpider 30656299
